data_1565628
loop_
_publ_author_name
'Liu, Kang'
'Zhang, Junhua'
'Huo, Shuaicong'
'Dong, Qing'
'Hao, Zhiqiang'
'Han, Zhangang'
'Lu, Guo-Liang'
'Lin, Jin'

_publ_section_title
;
 Highly efficient oxidation of alcohols catalyzed by Ru(II) carbonyl
 complexes bearing salicylaldiminato ligands
;
_journal_name_full 'Inorganica Chimica Acta'
_journal_page_first 119224
_journal_paper_doi 10.1016/j.ica.2019.119224
_journal_volume 500
_journal_year 2020
_chemical_formula_sum 'C44 H52 Cl2 N2 O4 Ru'
_chemical_formula_weight 844.85
_space_group_IT_number 2
_space_group_name_Hall '-P 1'
_space_group_name_H-M_alt 'P -1'
_symmetry_cell_setting triclinic
_symmetry_space_group_name_H-M 'P -1'
_atom_sites_solution_hydrogens geom
_atom_sites_solution_primary direct
_atom_sites_solution_secondary difmap
_audit_creation_method SHELXL-97
_cell_angle_alpha 84.469(2)
_cell_angle_beta 69.6440(10)
_cell_angle_gamma 69.0090(10)
_cell_formula_units_Z 2
_cell_length_a 11.1920(9)
_cell_length_b 14.7090(12)
_cell_length_c 15.5170(13)
_cell_measurement_reflns_used 4759
_cell_measurement_temperature 298(2)
_cell_measurement_theta_max 25.375
_cell_measurement_theta_min 2.853
_cell_volume 2234.8(3)
_computing_cell_refinement 'Bruker SMART'
_computing_data_collection 'Bruker SMART'
_computing_data_reduction 'Bruker SHELXTL'
_computing_molecular_graphics 'Bruker SHELXTL'
_computing_publication_material 'Bruker SHELXTL'
_computing_structure_refinement 'SHELXL-97 (Sheldrick, 1997)'
_computing_structure_solution 'SHELXS-97 (Sheldrick, 1990)'
_diffrn_ambient_temperature 298(2)
_diffrn_measured_fraction_theta_full 0.983
_diffrn_measured_fraction_theta_max 0.983
_diffrn_measurement_device_type 'CCD area detector'
_diffrn_measurement_method 'phi and omega scans'
_diffrn_radiation_monochromator graphite
_diffrn_radiation_source 'fine-focus sealed tube'
_diffrn_radiation_type MoK\a
_diffrn_radiation_wavelength 0.71073
_diffrn_reflns_av_R_equivalents 0.0281
_diffrn_reflns_av_sigmaI/netI 0.0495
_diffrn_reflns_limit_h_max 13
_diffrn_reflns_limit_h_min -12
_diffrn_reflns_limit_k_max 17
_diffrn_reflns_limit_k_min -13
_diffrn_reflns_limit_l_max 16
_diffrn_reflns_limit_l_min -18
_diffrn_reflns_number 11389
_diffrn_reflns_theta_full 25.02
_diffrn_reflns_theta_max 25.02
_diffrn_reflns_theta_min 2.85
_exptl_absorpt_coefficient_mu 0.510
_exptl_absorpt_correction_T_max 0.8496
_exptl_absorpt_correction_T_min 0.7917
_exptl_absorpt_correction_type multi-scan
_exptl_absorpt_process_details sadabs
_exptl_crystal_colour yellow
_exptl_crystal_density_diffrn 1.255
_exptl_crystal_density_method 'not measured'
_exptl_crystal_description block
_exptl_crystal_F_000 880
_exptl_crystal_size_max 0.48
_exptl_crystal_size_mid 0.35
_exptl_crystal_size_min 0.33
_refine_diff_density_max 0.730
_refine_diff_density_min -0.594
_refine_diff_density_rms 0.065
_refine_ls_extinction_method none
_refine_ls_goodness_of_fit_ref 1.048
_refine_ls_hydrogen_treatment mixed
_refine_ls_matrix_type full
_refine_ls_number_parameters 490
_refine_ls_number_reflns 7779
_refine_ls_number_restraints 0
_refine_ls_restrained_S_all 1.048
_refine_ls_R_factor_all 0.0664
_refine_ls_R_factor_gt 0.0477
_refine_ls_shift/su_max 0.001
_refine_ls_shift/su_mean 0.000
_refine_ls_structure_factor_coef Fsqd
_refine_ls_weighting_details 'calc w=1/[\s^2^(Fo^2^)+(0.0766P)^2^+0.0000P] where P=(Fo^2^+2Fc^2^)/3'
_refine_ls_weighting_scheme calc
_refine_ls_wR_factor_gt 0.1226
_refine_ls_wR_factor_ref 0.1342
_reflns_number_gt 5941
_reflns_number_total 7779
_reflns_threshold_expression >2sigma(I)
_cod_data_source_file cif-2d.cif
_cod_data_source_block 180829b
_cod_depositor_comments
;
The following automatic conversions were performed:

data item '_symmetry_cell_setting' value 'Triclinic' was changed to
'triclinic' in accordance with the built-in table derived from the
CIF Core dictionary named 'cif_core.dic' version 2.4.5 last updated
on 2014-11-21.

data item '_exptl_crystal_density_meas' value 'none' was changed to
'?' -- the value is perceived as not measured.

Automatic conversion script
Id: cif_fix_values 8738 2021-04-28 16:35:53Z antanas 
;
_cod_original_sg_symbol_H-M P-1
_cod_database_code 1565628

loop_
_symmetry_equiv_pos_as_xyz
'x, y, z'
'-x, -y, -z'

loop_
_atom_site_label
_atom_site_type_symbol
_atom_site_fract_x
_atom_site_fract_y
_atom_site_fract_z
_atom_site_U_iso_or_equiv
_atom_site_adp_type
_atom_site_occupancy
_atom_site_symmetry_multiplicity
_atom_site_calc_flag
_atom_site_refinement_flags
_atom_site_disorder_assembly
_atom_site_disorder_group
Ru1 Ru 0.26106(3) 0.479907(19) 0.243064(19) 0.04502(13) Uani 1 1 d . . .
Cl1 Cl -0.1899(3) 0.83798(14) 0.05005(16) 0.2265(16) Uani 1 1 d . . .
Cl2 Cl 0.51916(17) 0.73362(11) 0.46188(15) 0.1308(7) Uani 1 1 d . . .
N1 N 0.2310(3) 0.4842(2) 0.1182(2) 0.0566(8) Uani 1 1 d . . .
N2 N 0.2975(3) 0.45609(19) 0.37247(18) 0.0419(6) Uani 1 1 d . . .
H2 H 0.3650 0.3970 0.3651 0.050 Uiso 1 1 calc R . .
O1 O 0.3824(2) 0.33698(15) 0.21543(15) 0.0441(5) Uani 1 1 d . . .
O2 O 0.0956(2) 0.43254(15) 0.30202(16) 0.0465(6) Uani 1 1 d . . .
O3 O 0.0794(4) 0.6901(2) 0.2929(2) 0.0947(11) Uani 1 1 d . . .
O4 O 0.5114(4) 0.5331(3) 0.1492(3) 0.1009(12) Uani 1 1 d . . .
C1 C 0.3058(4) 0.4168(3) 0.0535(3) 0.0595(10) Uani 1 1 d . . .
H1 H 0.2869 0.4283 -0.0012 0.071 Uiso 1 1 calc R . .
C2 C 0.4122(4) 0.3281(3) 0.0553(2) 0.0540(9) Uani 1 1 d . . .
C3 C 0.4486(4) 0.2913(2) 0.1340(2) 0.0463(8) Uani 1 1 d . . .
C4 C 0.5575(4) 0.2004(3) 0.1247(2) 0.0509(9) Uani 1 1 d . . .
C5 C 0.6183(4) 0.1513(3) 0.0407(3) 0.0617(11) Uani 1 1 d . . .
H5 H 0.6878 0.0916 0.0359 0.074 Uiso 1 1 calc R . .
C6 C 0.5832(5) 0.1850(3) -0.0386(3) 0.0655(11) Uani 1 1 d . . .
C7 C 0.4814(4) 0.2724(3) -0.0301(3) 0.0630(11) Uani 1 1 d . . .
H7 H 0.4558 0.2970 -0.0810 0.076 Uiso 1 1 calc R . .
C8 C 0.6041(4) 0.1598(3) 0.2074(3) 0.0619(11) Uani 1 1 d . . .
C9 C 0.4897(5) 0.1347(4) 0.2829(3) 0.0839(14) Uani 1 1 d . . .
H9A H 0.4081 0.1910 0.2984 0.126 Uiso 1 1 calc R . .
H9B H 0.5157 0.1146 0.3364 0.126 Uiso 1 1 calc R . .
H9C H 0.4737 0.0827 0.2609 0.126 Uiso 1 1 calc R . .
C10 C 0.6409(5) 0.2358(4) 0.2447(4) 0.0925(16) Uani 1 1 d . . .
H10A H 0.7169 0.2474 0.1986 0.139 Uiso 1 1 calc R . .
H10B H 0.6643 0.2118 0.2986 0.139 Uiso 1 1 calc R . .
H10C H 0.5644 0.2956 0.2602 0.139 Uiso 1 1 calc R . .
C11 C 0.7324(5) 0.0681(4) 0.1809(4) 0.1031(19) Uani 1 1 d . . .
H11A H 0.7108 0.0153 0.1661 0.155 Uiso 1 1 calc R . .
H11B H 0.7659 0.0509 0.2316 0.155 Uiso 1 1 calc R . .
H11C H 0.8008 0.0807 0.1285 0.155 Uiso 1 1 calc R . .
C12 C 0.6613(6) 0.1240(3) -0.1296(3) 0.0821(15) Uani 1 1 d . . .
C13 C 0.6317(6) 0.0279(4) -0.1178(3) 0.0980(17) Uani 1 1 d . . .
H13A H 0.5366 0.0422 -0.1058 0.147 Uiso 1 1 calc R . .
H13B H 0.6565 -0.0063 -0.0673 0.147 Uiso 1 1 calc R . .
H13C H 0.6836 -0.0118 -0.1731 0.147 Uiso 1 1 calc R . .
C14 C 0.8146(7) 0.0980(5) -0.1524(4) 0.123(2) Uani 1 1 d . . .
H14A H 0.8626 0.0596 -0.2087 0.184 Uiso 1 1 calc R . .
H14B H 0.8417 0.0613 -0.1035 0.184 Uiso 1 1 calc R . .
H14C H 0.8357 0.1566 -0.1593 0.184 Uiso 1 1 calc R . .
C15 C 0.6242(7) 0.1780(4) -0.2088(3) 0.138(3) Uani 1 1 d . . .
H15A H 0.5361 0.1791 -0.2048 0.207 Uiso 1 1 calc R . .
H15B H 0.6903 0.1459 -0.2655 0.207 Uiso 1 1 calc R . .
H15C H 0.6223 0.2436 -0.2069 0.207 Uiso 1 1 calc R . .
C16 C 0.1296(5) 0.5694(3) 0.0977(3) 0.0726(13) Uani 1 1 d . . .
C17 C -0.0043(6) 0.5838(4) 0.1434(4) 0.111(2) Uani 1 1 d . . .
H17 H -0.0290 0.5379 0.1843 0.134 Uiso 1 1 calc R . .
C18 C -0.1053(8) 0.6675(5) 0.1290(5) 0.139(3) Uani 1 1 d . . .
H18 H -0.1971 0.6784 0.1596 0.166 Uiso 1 1 calc R . .
C19 C -0.0630(9) 0.7322(4) 0.0684(5) 0.119(3) Uani 1 1 d . . .
C20 C 0.0688(9) 0.7201(5) 0.0230(5) 0.131(3) Uani 1 1 d . . .
H20 H 0.0932 0.7664 -0.0175 0.158 Uiso 1 1 calc R . .
C21 C 0.1683(7) 0.6360(4) 0.0383(4) 0.110(2) Uani 1 1 d . . .
H21 H 0.2600 0.6259 0.0081 0.132 Uiso 1 1 calc R . .
C22 C 0.1778(4) 0.4439(3) 0.4493(2) 0.0463(8) Uani 1 1 d . . .
H22A H 0.1958 0.4374 0.5069 0.056 Uiso 1 1 calc R . .
H22B H 0.0979 0.5014 0.4550 0.056 Uiso 1 1 calc R . .
C23 C 0.1507(3) 0.3555(2) 0.4317(2) 0.0425(8) Uani 1 1 d . . .
C24 C 0.1060(3) 0.3558(2) 0.3581(2) 0.0424(8) Uani 1 1 d . . .
C25 C 0.0697(3) 0.2755(2) 0.3458(3) 0.0464(8) Uani 1 1 d . . .
C26 C 0.0909(4) 0.1981(3) 0.4039(3) 0.0552(10) Uani 1 1 d . . .
H26 H 0.0682 0.1454 0.3955 0.066 Uiso 1 1 calc R . .
C27 C 0.1439(4) 0.1935(3) 0.4742(3) 0.0546(9) Uani 1 1 d . . .
C28 C 0.1708(4) 0.2754(3) 0.4883(2) 0.0508(9) Uani 1 1 d . . .
H28 H 0.2025 0.2767 0.5360 0.061 Uiso 1 1 calc R . .
C29 C 0.0110(4) 0.2735(3) 0.2695(3) 0.0581(10) Uani 1 1 d . . .
C30 C 0.1161(5) 0.2771(4) 0.1748(3) 0.0790(14) Uani 1 1 d . . .
H30A H 0.0778 0.2796 0.1276 0.119 Uiso 1 1 calc R . .
H30B H 0.1960 0.2199 0.1649 0.119 Uiso 1 1 calc R . .
H30C H 0.1399 0.3340 0.1728 0.119 Uiso 1 1 calc R . .
C31 C -0.1204(4) 0.3612(3) 0.2835(3) 0.0710(12) Uani 1 1 d . . .
H31A H -0.1045 0.4197 0.2900 0.107 Uiso 1 1 calc R . .
H31B H -0.1899 0.3532 0.3379 0.107 Uiso 1 1 calc R . .
H31C H -0.1492 0.3655 0.2312 0.107 Uiso 1 1 calc R . .
C32 C -0.0212(5) 0.1798(3) 0.2700(4) 0.0860(15) Uani 1 1 d . . .
H32A H -0.0571 0.1814 0.2217 0.129 Uiso 1 1 calc R . .
H32B H -0.0871 0.1757 0.3282 0.129 Uiso 1 1 calc R . .
H32C H 0.0604 0.1241 0.2604 0.129 Uiso 1 1 calc R . .
C33 C 0.1694(5) 0.1021(3) 0.5312(3) 0.0753(13) Uani 1 1 d . . .
C34 C 0.2375(7) 0.1092(4) 0.6000(5) 0.129(2) Uani 1 1 d . . .
H34A H 0.3277 0.1092 0.5670 0.194 Uiso 1 1 calc R . .
H34B H 0.2421 0.0545 0.6394 0.194 Uiso 1 1 calc R . .
H34C H 0.1851 0.1684 0.6365 0.194 Uiso 1 1 calc R . .
C35 C 0.0354(6) 0.0867(3) 0.5853(4) 0.0982(18) Uani 1 1 d . . .
H35A H -0.0245 0.1424 0.6254 0.147 Uiso 1 1 calc R . .
H35B H 0.0527 0.0296 0.6213 0.147 Uiso 1 1 calc R . .
H35C H -0.0061 0.0784 0.5434 0.147 Uiso 1 1 calc R . .
C36 C 0.2623(6) 0.0120(4) 0.4652(4) 0.124(2) Uani 1 1 d . . .
H36A H 0.2215 0.0088 0.4209 0.185 Uiso 1 1 calc R . .
H36B H 0.2729 -0.0462 0.5001 0.185 Uiso 1 1 calc R . .
H36C H 0.3497 0.0178 0.4339 0.185 Uiso 1 1 calc R . .
C37 C 0.3504(4) 0.5240(2) 0.3963(2) 0.0459(8) Uani 1 1 d . . .
C38 C 0.4893(4) 0.4999(3) 0.3725(3) 0.0579(10) Uani 1 1 d . . .
H38 H 0.5477 0.4400 0.3435 0.069 Uiso 1 1 calc R . .
C39 C 0.5425(4) 0.5652(3) 0.3918(3) 0.0689(12) Uani 1 1 d . . .
H39 H 0.6359 0.5494 0.3759 0.083 Uiso 1 1 calc R . .
C40 C 0.4537(5) 0.6536(3) 0.4348(3) 0.0688(12) Uani 1 1 d . . .
C41 C 0.3146(4) 0.6786(3) 0.4593(3) 0.0671(11) Uani 1 1 d . . .
H41 H 0.2566 0.7387 0.4882 0.080 Uiso 1 1 calc R . .
C42 C 0.2622(4) 0.6132(3) 0.4405(3) 0.0559(10) Uani 1 1 d . . .
H42 H 0.1687 0.6289 0.4574 0.067 Uiso 1 1 calc R . .
C43 C 0.1484(4) 0.6099(3) 0.2746(3) 0.0572(10) Uani 1 1 d . . .
C44 C 0.4133(5) 0.5161(3) 0.1857(3) 0.0598(10) Uani 1 1 d . . .

loop_
_atom_site_aniso_label
_atom_site_aniso_U_11
_atom_site_aniso_U_22
_atom_site_aniso_U_33
_atom_site_aniso_U_23
_atom_site_aniso_U_13
_atom_site_aniso_U_12
Ru1 0.0497(2) 0.03572(18) 0.04102(18) -0.00155(12) -0.00522(14) -0.01407(13)
Cl1 0.324(3) 0.1073(13) 0.1837(19) -0.0582(13) -0.183(2) 0.1084(17)
Cl2 0.1110(12) 0.0841(10) 0.231(2) -0.0367(11) -0.0746(13) -0.0455(9)
N1 0.068(2) 0.0420(17) 0.0486(18) 0.0020(14) -0.0162(17) -0.0092(15)
N2 0.0374(16) 0.0360(15) 0.0476(16) -0.0060(12) -0.0064(13) -0.0134(12)
O1 0.0444(14) 0.0382(13) 0.0380(13) -0.0055(10) -0.0035(11) -0.0093(10)
O2 0.0470(15) 0.0373(13) 0.0525(14) 0.0019(11) -0.0164(12) -0.0119(11)
O3 0.119(3) 0.0400(17) 0.092(2) -0.0131(16) -0.024(2) 0.0037(18)
O4 0.085(3) 0.101(3) 0.100(3) 0.017(2) 0.009(2) -0.056(2)
C1 0.072(3) 0.054(2) 0.041(2) 0.0012(18) -0.012(2) -0.015(2)
C2 0.064(3) 0.045(2) 0.038(2) 0.0002(16) -0.0022(18) -0.0168(18)
C3 0.046(2) 0.0432(19) 0.042(2) -0.0018(16) -0.0014(17) -0.0198(16)
C4 0.052(2) 0.041(2) 0.045(2) -0.0028(16) 0.0000(18) -0.0132(17)
C5 0.065(3) 0.042(2) 0.053(2) -0.0036(18) 0.002(2) -0.0104(19)
C6 0.079(3) 0.050(2) 0.044(2) -0.0056(18) 0.005(2) -0.017(2)
C7 0.083(3) 0.047(2) 0.040(2) 0.0008(17) -0.005(2) -0.016(2)
C8 0.056(3) 0.053(2) 0.060(3) -0.0042(19) -0.014(2) -0.0039(19)
C9 0.095(4) 0.082(3) 0.064(3) 0.021(2) -0.022(3) -0.028(3)
C10 0.070(3) 0.100(4) 0.113(4) -0.017(3) -0.046(3) -0.015(3)
C11 0.099(4) 0.076(3) 0.088(4) -0.007(3) -0.031(3) 0.025(3)
C12 0.107(4) 0.060(3) 0.045(2) -0.010(2) 0.008(3) -0.019(3)
C13 0.125(5) 0.072(3) 0.072(3) -0.023(3) -0.004(3) -0.029(3)
C14 0.123(5) 0.115(5) 0.078(4) -0.033(3) 0.036(3) -0.040(4)
C15 0.211(8) 0.090(4) 0.048(3) -0.020(3) -0.015(4) 0.000(4)
C16 0.096(4) 0.048(2) 0.054(3) -0.006(2) -0.030(3) 0.004(2)
C17 0.093(5) 0.083(4) 0.118(5) 0.012(3) -0.033(4) 0.010(3)
C18 0.123(6) 0.109(5) 0.142(6) 0.001(5) -0.059(5) 0.023(4)
C19 0.162(7) 0.073(4) 0.083(4) -0.020(3) -0.070(5) 0.037(4)
C20 0.178(8) 0.082(4) 0.086(5) 0.017(3) -0.048(5) 0.009(5)
C21 0.141(5) 0.069(3) 0.080(4) 0.021(3) -0.035(4) 0.001(3)
C22 0.046(2) 0.050(2) 0.0402(19) -0.0011(15) -0.0034(16) -0.0232(17)
C23 0.040(2) 0.0373(18) 0.046(2) 0.0009(15) -0.0067(16) -0.0159(15)
C24 0.0328(19) 0.0387(18) 0.046(2) -0.0048(15) -0.0045(16) -0.0087(14)
C25 0.0322(19) 0.0409(19) 0.059(2) -0.0088(16) -0.0054(17) -0.0118(15)
C26 0.047(2) 0.043(2) 0.072(3) -0.0037(19) -0.008(2) -0.0216(17)
C27 0.048(2) 0.044(2) 0.064(3) 0.0073(18) -0.006(2) -0.0211(17)
C28 0.048(2) 0.054(2) 0.050(2) 0.0064(17) -0.0117(18) -0.0226(17)
C29 0.047(2) 0.056(2) 0.073(3) -0.013(2) -0.018(2) -0.0191(18)
C30 0.076(3) 0.094(4) 0.071(3) -0.024(3) -0.021(3) -0.032(3)
C31 0.055(3) 0.068(3) 0.096(3) -0.005(2) -0.035(3) -0.017(2)
C32 0.076(3) 0.077(3) 0.120(4) -0.025(3) -0.037(3) -0.034(3)
C33 0.079(3) 0.051(3) 0.082(3) 0.017(2) -0.013(3) -0.025(2)
C34 0.164(6) 0.097(4) 0.154(6) 0.075(4) -0.089(5) -0.061(4)
C35 0.117(5) 0.056(3) 0.088(4) 0.004(3) 0.018(3) -0.043(3)
C36 0.114(5) 0.060(3) 0.119(5) 0.028(3) 0.015(4) 0.000(3)
C37 0.049(2) 0.0421(19) 0.048(2) -0.0011(16) -0.0116(18) -0.0214(16)
C38 0.051(2) 0.050(2) 0.072(3) -0.0073(19) -0.014(2) -0.0200(18)
C39 0.051(3) 0.065(3) 0.096(3) -0.007(2) -0.023(2) -0.026(2)
C40 0.068(3) 0.055(2) 0.097(3) -0.007(2) -0.033(3) -0.030(2)
C41 0.067(3) 0.050(2) 0.086(3) -0.017(2) -0.025(2) -0.019(2)
C42 0.048(2) 0.050(2) 0.069(3) -0.0135(19) -0.014(2) -0.0170(17)
C43 0.072(3) 0.051(2) 0.046(2) 0.0018(18) -0.011(2) -0.026(2)
C44 0.068(3) 0.048(2) 0.049(2) 0.0019(18) -0.002(2) -0.021(2)

loop_
_atom_type_symbol
_atom_type_description
_atom_type_scat_dispersion_real
_atom_type_scat_dispersion_imag
_atom_type_scat_source
C C 0.0033 0.0016 'International Tables Vol C Tables 4.2.6.8 and 6.1.1.4'
H H 0.0000 0.0000 'International Tables Vol C Tables 4.2.6.8 and 6.1.1.4'
N N 0.0061 0.0033 'International Tables Vol C Tables 4.2.6.8 and 6.1.1.4'
O O 0.0106 0.0060 'International Tables Vol C Tables 4.2.6.8 and 6.1.1.4'
Cl Cl 0.1484 0.1585 'International Tables Vol C Tables 4.2.6.8 and 6.1.1.4'
Ru Ru -1.2594 0.8363 'International Tables Vol C Tables 4.2.6.8 and 6.1.1.4'

loop_
_geom_angle_atom_site_label_1
_geom_angle_atom_site_label_2
_geom_angle_atom_site_label_3
_geom_angle
_geom_angle_site_symmetry_1
_geom_angle_site_symmetry_3
C44 Ru1 C43 91.58(17) . .
C44 Ru1 O1 89.48(14) . .
C43 Ru1 O1 177.16(12) . .
C44 Ru1 N1 89.86(15) . .
C43 Ru1 N1 93.31(14) . .
O1 Ru1 N1 89.33(10) . .
C44 Ru1 O2 176.74(13) . .
C43 Ru1 O2 91.24(14) . .
O1 Ru1 O2 87.78(9) . .
N1 Ru1 O2 88.34(11) . .
C44 Ru1 N2 93.09(14) . .
C43 Ru1 N2 93.13(13) . .
O1 Ru1 N2 84.18(9) . .
N1 Ru1 N2 172.84(10) . .
O2 Ru1 N2 88.39(9) . .
C1 N1 C16 117.7(3) . .
C1 N1 Ru1 122.9(3) . .
C16 N1 Ru1 119.1(2) . .
C37 N2 C22 113.2(3) . .
C37 N2 Ru1 115.4(2) . .
C22 N2 Ru1 111.9(2) . .
C37 N2 H2 105.0 . .
C22 N2 H2 105.0 . .
Ru1 N2 H2 105.0 . .
C3 O1 Ru1 127.7(2) . .
C24 O2 Ru1 119.74(19) . .
N1 C1 C2 128.9(3) . .
N1 C1 H1 115.6 . .
C2 C1 H1 115.6 . .
C3 C2 C1 125.1(3) . .
C3 C2 C7 119.8(3) . .
C1 C2 C7 115.1(3) . .
O1 C3 C2 122.1(3) . .
O1 C3 C4 119.6(3) . .
C2 C3 C4 118.3(3) . .
C5 C4 C3 118.3(3) . .
C5 C4 C8 121.7(3) . .
C3 C4 C8 120.0(3) . .
C4 C5 C6 124.9(4) . .
C4 C5 H5 117.5 . .
C6 C5 H5 117.5 . .
C7 C6 C5 116.6(3) . .
C7 C6 C12 123.4(4) . .
C5 C6 C12 120.0(4) . .
C6 C7 C2 122.0(4) . .
C6 C7 H7 119.0 . .
C2 C7 H7 119.0 . .
C9 C8 C11 108.9(4) . .
C9 C8 C4 109.5(3) . .
C11 C8 C4 112.2(3) . .
C9 C8 C10 110.1(4) . .
C11 C8 C10 106.4(4) . .
C4 C8 C10 109.8(3) . .
C8 C9 H9A 109.5 . .
C8 C9 H9B 109.5 . .
H9A C9 H9B 109.5 . .
C8 C9 H9C 109.5 . .
H9A C9 H9C 109.5 . .
H9B C9 H9C 109.5 . .
C8 C10 H10A 109.5 . .
C8 C10 H10B 109.5 . .
H10A C10 H10B 109.5 . .
C8 C10 H10C 109.5 . .
H10A C10 H10C 109.5 . .
H10B C10 H10C 109.5 . .
C8 C11 H11A 109.5 . .
C8 C11 H11B 109.5 . .
H11A C11 H11B 109.5 . .
C8 C11 H11C 109.5 . .
H11A C11 H11C 109.5 . .
H11B C11 H11C 109.5 . .
C15 C12 C14 107.8(5) . .
C15 C12 C6 112.1(4) . .
C14 C12 C6 109.9(4) . .
C15 C12 C13 110.1(5) . .
C14 C12 C13 107.8(4) . .
C6 C12 C13 109.0(4) . .
C12 C13 H13A 109.5 . .
C12 C13 H13B 109.5 . .
H13A C13 H13B 109.5 . .
C12 C13 H13C 109.5 . .
H13A C13 H13C 109.5 . .
H13B C13 H13C 109.5 . .
C12 C14 H14A 109.5 . .
C12 C14 H14B 109.5 . .
H14A C14 H14B 109.5 . .
C12 C14 H14C 109.5 . .
H14A C14 H14C 109.5 . .
H14B C14 H14C 109.5 . .
C12 C15 H15A 109.5 . .
C12 C15 H15B 109.5 . .
H15A C15 H15B 109.5 . .
C12 C15 H15C 109.5 . .
H15A C15 H15C 109.5 . .
H15B C15 H15C 109.5 . .
C21 C16 C17 121.0(5) . .
C21 C16 N1 120.4(5) . .
C17 C16 N1 118.5(4) . .
C16 C17 C18 120.4(6) . .
C16 C17 H17 119.8 . .
C18 C17 H17 119.8 . .
C19 C18 C17 117.1(7) . .
C19 C18 H18 121.4 . .
C17 C18 H18 121.4 . .
C20 C19 C18 123.7(6) . .
C20 C19 Cl1 119.0(7) . .
C18 C19 Cl1 117.3(7) . .
C19 C20 C21 118.4(7) . .
C19 C20 H20 120.8 . .
C21 C20 H20 120.8 . .
C16 C21 C20 119.5(7) . .
C16 C21 H21 120.3 . .
C20 C21 H21 120.3 . .
C23 C22 N2 111.0(3) . .
C23 C22 H22A 109.4 . .
N2 C22 H22A 109.4 . .
C23 C22 H22B 109.4 . .
N2 C22 H22B 109.4 . .
H22A C22 H22B 108.0 . .
C24 C23 C28 121.5(3) . .
C24 C23 C22 118.5(3) . .
C28 C23 C22 120.0(3) . .
O2 C24 C23 119.4(3) . .
O2 C24 C25 122.1(3) . .
C23 C24 C25 118.5(3) . .
C26 C25 C24 117.6(3) . .
C26 C25 C29 120.9(3) . .
C24 C25 C29 121.5(3) . .
C25 C26 C27 124.7(3) . .
C25 C26 H26 117.6 . .
C27 C26 H26 117.6 . .
C28 C27 C26 116.5(3) . .
C28 C27 C33 123.3(4) . .
C26 C27 C33 120.2(4) . .
C27 C28 C23 121.0(3) . .
C27 C28 H28 119.5 . .
C23 C28 H28 119.5 . .
C31 C29 C30 110.0(4) . .
C31 C29 C32 108.3(3) . .
C30 C29 C32 107.4(4) . .
C31 C29 C25 109.6(3) . .
C30 C29 C25 109.4(3) . .
C32 C29 C25 112.1(3) . .
C29 C30 H30A 109.5 . .
C29 C30 H30B 109.5 . .
H30A C30 H30B 109.5 . .
C29 C30 H30C 109.5 . .
H30A C30 H30C 109.5 . .
H30B C30 H30C 109.5 . .
C29 C31 H31A 109.5 . .
C29 C31 H31B 109.5 . .
H31A C31 H31B 109.5 . .
C29 C31 H31C 109.5 . .
H31A C31 H31C 109.5 . .
H31B C31 H31C 109.5 . .
C29 C32 H32A 109.5 . .
C29 C32 H32B 109.5 . .
H32A C32 H32B 109.5 . .
C29 C32 H32C 109.5 . .
H32A C32 H32C 109.5 . .
H32B C32 H32C 109.5 . .
C35 C33 C27 110.3(4) . .
C35 C33 C34 108.2(5) . .
C27 C33 C34 111.8(4) . .
C35 C33 C36 108.1(4) . .
C27 C33 C36 109.0(4) . .
C34 C33 C36 109.4(5) . .
C33 C34 H34A 109.5 . .
C33 C34 H34B 109.5 . .
H34A C34 H34B 109.5 . .
C33 C34 H34C 109.5 . .
H34A C34 H34C 109.5 . .
H34B C34 H34C 109.5 . .
C33 C35 H35A 109.5 . .
C33 C35 H35B 109.5 . .
H35A C35 H35B 109.5 . .
C33 C35 H35C 109.5 . .
H35A C35 H35C 109.5 . .
H35B C35 H35C 109.5 . .
C33 C36 H36A 109.5 . .
C33 C36 H36B 109.5 . .
H36A C36 H36B 109.5 . .
C33 C36 H36C 109.5 . .
H36A C36 H36C 109.5 . .
H36B C36 H36C 109.5 . .
C38 C37 C42 120.2(3) . .
C38 C37 N2 119.3(3) . .
C42 C37 N2 120.5(3) . .
C37 C38 C39 120.3(4) . .
C37 C38 H38 119.9 . .
C39 C38 H38 119.9 . .
C40 C39 C38 118.7(4) . .
C40 C39 H39 120.6 . .
C38 C39 H39 120.6 . .
C39 C40 C41 121.7(4) . .
C39 C40 Cl2 118.9(3) . .
C41 C40 Cl2 119.4(3) . .
C40 C41 C42 119.3(4) . .
C40 C41 H41 120.3 . .
C42 C41 H41 120.3 . .
C41 C42 C37 119.7(4) . .
C41 C42 H42 120.2 . .
C37 C42 H42 120.2 . .
O3 C43 Ru1 179.2(3) . .
O4 C44 Ru1 176.2(4) . .

loop_
_geom_bond_atom_site_label_1
_geom_bond_atom_site_label_2
_geom_bond_distance
_geom_bond_site_symmetry_2
Ru1 C44 1.867(4) .
Ru1 C43 1.873(4) .
Ru1 O1 2.042(2) .
Ru1 N1 2.071(3) .
Ru1 O2 2.092(2) .
Ru1 N2 2.157(3) .
Cl1 C19 1.770(5) .
Cl2 C40 1.740(4) .
N1 C1 1.305(5) .
N1 C16 1.454(5) .
N2 C37 1.459(4) .
N2 C22 1.506(4) .
N2 H2 0.9100 .
O1 C3 1.324(4) .
O2 C24 1.353(4) .
O3 C43 1.153(5) .
O4 C44 1.151(5) .
C1 C2 1.422(5) .
C1 H1 0.9300 .
C2 C3 1.418(5) .
C2 C7 1.438(5) .
C3 C4 1.429(5) .
C4 C5 1.377(5) .
C4 C8 1.539(5) .
C5 C6 1.413(5) .
C5 H5 0.9300 .
C6 C7 1.360(5) .
C6 C12 1.543(5) .
C7 H7 0.9300 .
C8 C9 1.536(6) .
C8 C11 1.536(6) .
C8 C10 1.541(6) .
C9 H9A 0.9600 .
C9 H9B 0.9600 .
C9 H9C 0.9600 .
C10 H10A 0.9600 .
C10 H10B 0.9600 .
C10 H10C 0.9600 .
C11 H11A 0.9600 .
C11 H11B 0.9600 .
C11 H11C 0.9600 .
C12 C15 1.499(7) .
C12 C14 1.532(8) .
C12 C13 1.544(6) .
C13 H13A 0.9600 .
C13 H13B 0.9600 .
C13 H13C 0.9600 .
C14 H14A 0.9600 .
C14 H14B 0.9600 .
C14 H14C 0.9600 .
C15 H15A 0.9600 .
C15 H15B 0.9600 .
C15 H15C 0.9600 .
C16 C21 1.359(7) .
C16 C17 1.363(7) .
C17 C18 1.403(7) .
C17 H17 0.9300 .
C18 C19 1.361(10) .
C18 H18 0.9300 .
C19 C20 1.348(10) .
C20 C21 1.402(8) .
C20 H20 0.9300 .
C21 H21 0.9300 .
C22 C23 1.505(4) .
C22 H22A 0.9700 .
C22 H22B 0.9700 .
C23 C24 1.396(4) .
C23 C28 1.400(4) .
C24 C25 1.428(5) .
C25 C26 1.387(5) .
C25 C29 1.546(5) .
C26 C27 1.397(5) .
C26 H26 0.9300 .
C27 C28 1.395(5) .
C27 C33 1.531(5) .
C28 H28 0.9300 .
C29 C31 1.532(5) .
C29 C30 1.541(6) .
C29 C32 1.544(6) .
C30 H30A 0.9600 .
C30 H30B 0.9600 .
C30 H30C 0.9600 .
C31 H31A 0.9600 .
C31 H31B 0.9600 .
C31 H31C 0.9600 .
C32 H32A 0.9600 .
C32 H32B 0.9600 .
C32 H32C 0.9600 .
C33 C35 1.528(6) .
C33 C34 1.542(7) .
C33 C36 1.555(7) .
C34 H34A 0.9600 .
C34 H34B 0.9600 .
C34 H34C 0.9600 .
C35 H35A 0.9600 .
C35 H35B 0.9600 .
C35 H35C 0.9600 .
C36 H36A 0.9600 .
C36 H36B 0.9600 .
C36 H36C 0.9600 .
C37 C38 1.383(5) .
C37 C42 1.393(5) .
C38 C39 1.399(5) .
C38 H38 0.9300 .
C39 C40 1.379(6) .
C39 H39 0.9300 .
C40 C41 1.381(6) .
C41 C42 1.391(5) .
C41 H41 0.9300 .
C42 H42 0.9300 .

loop_
_geom_torsion_atom_site_label_1
_geom_torsion_atom_site_label_2
_geom_torsion_atom_site_label_3
_geom_torsion_atom_site_label_4
_geom_torsion
_geom_torsion_site_symmetry_1
_geom_torsion_site_symmetry_2
_geom_torsion_site_symmetry_3
_geom_torsion_site_symmetry_4
C44 Ru1 N1 C1 75.2(3) . . . .
C43 Ru1 N1 C1 166.8(3) . . . .
O1 Ru1 N1 C1 -14.3(3) . . . .
O2 Ru1 N1 C1 -102.1(3) . . . .
N2 Ru1 N1 C1 -39.2(11) . . . .
C44 Ru1 N1 C16 -99.7(3) . . . .
C43 Ru1 N1 C16 -8.1(4) . . . .
O1 Ru1 N1 C16 170.8(3) . . . .
O2 Ru1 N1 C16 83.0(3) . . . .
N2 Ru1 N1 C16 145.9(8) . . . .
C44 Ru1 N2 C37 36.8(3) . . . .
C43 Ru1 N2 C37 -54.9(3) . . . .
O1 Ru1 N2 C37 126.0(2) . . . .
N1 Ru1 N2 C37 151.1(9) . . . .
O2 Ru1 N2 C37 -146.1(2) . . . .
C44 Ru1 N2 C22 168.2(2) . . . .
C43 Ru1 N2 C22 76.5(2) . . . .
O1 Ru1 N2 C22 -102.6(2) . . . .
N1 Ru1 N2 C22 -77.5(10) . . . .
O2 Ru1 N2 C22 -14.7(2) . . . .
C44 Ru1 O1 C3 -67.1(3) . . . .
C43 Ru1 O1 C3 -179(100) . . . .
N1 Ru1 O1 C3 22.8(3) . . . .
O2 Ru1 O1 C3 111.1(3) . . . .
N2 Ru1 O1 C3 -160.3(3) . . . .
C44 Ru1 O2 C24 77(2) . . . .
C43 Ru1 O2 C24 -133.6(2) . . . .
O1 Ru1 O2 C24 43.8(2) . . . .
N1 Ru1 O2 C24 133.1(2) . . . .
N2 Ru1 O2 C24 -40.5(2) . . . .
C16 N1 C1 C2 178.9(4) . . . .
Ru1 N1 C1 C2 4.0(6) . . . .
N1 C1 C2 C3 6.7(7) . . . .
N1 C1 C2 C7 -175.9(4) . . . .
Ru1 O1 C3 C2 -19.8(5) . . . .
Ru1 O1 C3 C4 162.3(2) . . . .
C1 C2 C3 O1 1.5(6) . . . .
C7 C2 C3 O1 -175.8(3) . . . .
C1 C2 C3 C4 179.4(4) . . . .
C7 C2 C3 C4 2.2(5) . . . .
O1 C3 C4 C5 175.6(3) . . . .
C2 C3 C4 C5 -2.4(5) . . . .
O1 C3 C4 C8 -4.5(5) . . . .
C2 C3 C4 C8 177.5(3) . . . .
C3 C4 C5 C6 1.4(6) . . . .
C8 C4 C5 C6 -178.6(4) . . . .
C4 C5 C6 C7 0.0(7) . . . .
C4 C5 C6 C12 178.7(4) . . . .
C5 C6 C7 C2 -0.2(6) . . . .
C12 C6 C7 C2 -178.9(4) . . . .
C3 C2 C7 C6 -0.9(6) . . . .
C1 C2 C7 C6 -178.4(4) . . . .
C5 C4 C8 C9 -114.3(4) . . . .
C3 C4 C8 C9 65.8(5) . . . .
C5 C4 C8 C11 6.7(6) . . . .
C3 C4 C8 C11 -173.3(4) . . . .
C5 C4 C8 C10 124.7(4) . . . .
C3 C4 C8 C10 -55.2(5) . . . .
C7 C6 C12 C15 7.2(7) . . . .
C5 C6 C12 C15 -171.4(5) . . . .
C7 C6 C12 C14 127.1(5) . . . .
C5 C6 C12 C14 -51.5(6) . . . .
C7 C6 C12 C13 -114.9(5) . . . .
C5 C6 C12 C13 66.4(6) . . . .
C1 N1 C16 C21 -70.8(6) . . . .
Ru1 N1 C16 C21 104.4(4) . . . .
C1 N1 C16 C17 113.1(5) . . . .
Ru1 N1 C16 C17 -71.7(5) . . . .
C21 C16 C17 C18 0.8(9) . . . .
N1 C16 C17 C18 176.9(5) . . . .
C16 C17 C18 C19 0.0(10) . . . .
C17 C18 C19 C20 -0.6(11) . . . .
C17 C18 C19 Cl1 -180.0(5) . . . .
C18 C19 C20 C21 0.5(11) . . . .
Cl1 C19 C20 C21 179.9(5) . . . .
C17 C16 C21 C20 -0.9(9) . . . .
N1 C16 C21 C20 -176.9(5) . . . .
C19 C20 C21 C16 0.2(10) . . . .
C37 N2 C22 C23 -164.9(3) . . . .
Ru1 N2 C22 C23 62.5(3) . . . .
N2 C22 C23 C24 -66.9(4) . . . .
N2 C22 C23 C28 112.9(3) . . . .
Ru1 O2 C24 C23 51.8(4) . . . .
Ru1 O2 C24 C25 -129.6(3) . . . .
C28 C23 C24 O2 -176.2(3) . . . .
C22 C23 C24 O2 3.7(5) . . . .
C28 C23 C24 C25 5.2(5) . . . .
C22 C23 C24 C25 -175.0(3) . . . .
O2 C24 C25 C26 176.7(3) . . . .
C23 C24 C25 C26 -4.7(5) . . . .
O2 C24 C25 C29 -2.4(5) . . . .
C23 C24 C25 C29 176.2(3) . . . .
C24 C25 C26 C27 0.7(6) . . . .
C29 C25 C26 C27 179.7(4) . . . .
C25 C26 C27 C28 3.1(6) . . . .
C25 C26 C27 C33 -177.0(4) . . . .
C26 C27 C28 C23 -2.7(6) . . . .
C33 C27 C28 C23 177.4(4) . . . .
C24 C23 C28 C27 -1.4(5) . . . .
C22 C23 C28 C27 178.8(3) . . . .
C26 C25 C29 C31 121.7(4) . . . .
C24 C25 C29 C31 -59.3(5) . . . .
C26 C25 C29 C30 -117.7(4) . . . .
C24 C25 C29 C30 61.3(4) . . . .
C26 C25 C29 C32 1.4(5) . . . .
C24 C25 C29 C32 -179.6(4) . . . .
C28 C27 C33 C35 116.2(5) . . . .
C26 C27 C33 C35 -63.7(5) . . . .
C28 C27 C33 C34 -4.2(6) . . . .
C26 C27 C33 C34 175.9(4) . . . .
C28 C27 C33 C36 -125.2(5) . . . .
C26 C27 C33 C36 54.9(6) . . . .
C22 N2 C37 C38 136.2(3) . . . .
Ru1 N2 C37 C38 -93.0(3) . . . .
C22 N2 C37 C42 -45.3(4) . . . .
Ru1 N2 C37 C42 85.5(4) . . . .
C42 C37 C38 C39 -0.7(6) . . . .
N2 C37 C38 C39 177.8(3) . . . .
C37 C38 C39 C40 0.1(6) . . . .
C38 C39 C40 C41 0.2(7) . . . .
C38 C39 C40 Cl2 178.2(3) . . . .
C39 C40 C41 C42 0.1(7) . . . .
Cl2 C40 C41 C42 -177.8(3) . . . .
C40 C41 C42 C37 -0.8(6) . . . .
C38 C37 C42 C41 1.0(6) . . . .
N2 C37 C42 C41 -177.4(3) . . . .
C44 Ru1 C43 O3 65(27) . . . .
O1 Ru1 C43 O3 177(100) . . . .
N1 Ru1 C43 O3 -25(27) . . . .
O2 Ru1 C43 O3 -113(27) . . . .
N2 Ru1 C43 O3 158(27) . . . .
C43 Ru1 C44 O4 -180(100) . . . .
O1 Ru1 C44 O4 3(6) . . . .
N1 Ru1 C44 O4 -86(6) . . . .
O2 Ru1 C44 O4 -30(8) . . . .
N2 Ru1 C44 O4 87(6) . . . .
